data_7038352
loop_
_publ_author_name
'Gehring, Henrike'
'Metzinger, Ramona'
'Braun, Beatrice'
'Herwig, Christian'
'Harder, Sjoerd'
'Ray, Kallol'
'Limberg, Christian'

_publ_section_title
;
 An iron(ii) hydride complex of a ligand with two adjacent \b-diketiminate
 binding sites and its reactivity.
;
_journal_issue 7
_journal_name_full 'Dalton transactions (Cambridge, England : 2003)'
_journal_page_first 2989
_journal_page_last 2996
_journal_paper_doi 10.1039/c5dt04266f
_journal_volume 45
_journal_year 2016
_chemical_formula_moiety 'C40 H52.95 Br0.05 Fe2 N5 O2.95, C40 H53 Fe2 N5 O3, C6 H14'
_chemical_formula_sum 'C43 H59.97 Br0.03 Fe2 N5 O2.97'
_chemical_formula_weight 808.39
_chemical_name_systematic
;
 ?
;
_space_group_crystal_system monoclinic
_space_group_IT_number 11
_space_group_name_Hall '-P 2yb'
_space_group_name_H-M_alt 'P 1 21/m 1'
_symmetry_space_group_name_Hall '-P 2yb'
_symmetry_space_group_name_H-M 'P 1 21/m 1'
_atom_sites_solution_hydrogens mixed
_audit_creation_method SHELXL-2013
_audit_update_record
;
2015-12-08 deposited with the CCDC.
2015-12-30 downloaded from the CCDC.
;
_cell_angle_alpha 90
_cell_angle_beta 95.685(2)
_cell_angle_gamma 90
_cell_formula_units_Z 4
_cell_length_a 8.4739(6)
_cell_length_b 24.7199(14)
_cell_length_c 19.8286(12)
_cell_measurement_reflns_used 9957
_cell_measurement_temperature 100(2)
_cell_measurement_theta_max 25.04
_cell_measurement_theta_min 2.53
_cell_volume 4133.1(5)
_computing_cell_refinement 'Bruker SAINT'
_computing_data_collection 'Bruker D8 VENTURE'
_computing_data_reduction 'Bruker SAINT'
_computing_molecular_graphics 'Ortep-3 (Farrugia, 1999)'
_computing_publication_material 'PLATON, 1990'
_computing_structure_refinement 'SHELXL-2013 (Sheldrick, 2013)'
_computing_structure_solution 'SHELXS-97 (Sheldrick 2008)'
_diffrn_ambient_temperature 100(2)
_diffrn_measured_fraction_theta_full 0.958
_diffrn_measured_fraction_theta_max 0.959
_diffrn_measurement_device_type 'Bruker D8 VENTURE'
_diffrn_measurement_method '\f and \w scans'
_diffrn_radiation_monochromator graphite
_diffrn_radiation_source 'fine-focus sealed tube'
_diffrn_radiation_type MoK\a
_diffrn_radiation_wavelength 0.71073
_diffrn_reflns_av_R_equivalents 0.0332
_diffrn_reflns_av_unetI/netI 0.0430
_diffrn_reflns_laue_measured_fraction_full 0.958
_diffrn_reflns_laue_measured_fraction_max 0.959
_diffrn_reflns_limit_h_max 10
_diffrn_reflns_limit_h_min -10
_diffrn_reflns_limit_k_max 29
_diffrn_reflns_limit_k_min -28
_diffrn_reflns_limit_l_max 23
_diffrn_reflns_limit_l_min -22
_diffrn_reflns_number 16939
_diffrn_reflns_point_group_measured_fraction_full 0.958
_diffrn_reflns_point_group_measured_fraction_max 0.959
_diffrn_reflns_theta_full 25.000
_diffrn_reflns_theta_max 24.985
_diffrn_reflns_theta_min 2.552
_exptl_absorpt_coefficient_mu 0.772
_exptl_absorpt_correction_T_max 0.9847
_exptl_absorpt_correction_T_min 0.8480
_exptl_absorpt_correction_type multi-scan
_exptl_absorpt_process_details SADABS
_exptl_crystal_colour red
_exptl_crystal_density_diffrn 1.299
_exptl_crystal_description rod
_exptl_crystal_F_000 1719
_exptl_crystal_size_max 0.220
_exptl_crystal_size_mid 0.040
_exptl_crystal_size_min 0.020
_refine_diff_density_max 0.552
_refine_diff_density_min -0.593
_refine_diff_density_rms 0.070
_refine_ls_extinction_method none
_refine_ls_goodness_of_fit_ref 1.065
_refine_ls_hydrogen_treatment mixed
_refine_ls_matrix_type full
_refine_ls_number_parameters 518
_refine_ls_number_reflns 7148
_refine_ls_number_restraints 0
_refine_ls_restrained_S_all 1.065
_refine_ls_R_factor_all 0.0737
_refine_ls_R_factor_gt 0.0541
_refine_ls_shift/su_max 0.001
_refine_ls_shift/su_mean 0.000
_refine_ls_structure_factor_coef Fsqd
_refine_ls_weighting_details 'w=1/[\s^2^(Fo^2^)+(0.0352P)^2^+9.4363P] where P=(Fo^2^+2Fc^2^)/3'
_refine_ls_weighting_scheme calc
_refine_ls_wR_factor_gt 0.1117
_refine_ls_wR_factor_ref 0.1194
_reflns_Friedel_coverage 0.000
_reflns_number_gt 5654
_reflns_number_total 7148
_reflns_threshold_expression 'I > 2\s(I)'
_cod_data_source_file c5dt04266f2.cif
_cod_data_source_block hg288co2
_cod_database_code 7038352
_shelx_space_group_comment
;
The symmetry employed for this shelxl refinement is uniquely defined
by the following loop, which should always be used as a source of
symmetry information in preference to the above space-group names.
They are only intended as comments.
;
_shelx_estimated_absorpt_t_min 0.848
_shelx_estimated_absorpt_t_max 0.985
_shelxl_version_number 2013-4

loop_
_space_group_symop_operation_xyz
'x, y, z'
'-x, y+1/2, -z'
'-x, -y, -z'
'x, -y-1/2, z'

loop_
_atom_site_label
_atom_site_type_symbol
_atom_site_fract_x
_atom_site_fract_y
_atom_site_fract_z
_atom_site_U_iso_or_equiv
_atom_site_adp_type
_atom_site_occupancy
_atom_site_site_symmetry_order
_atom_site_calc_flag
_atom_site_refinement_flags_posn
_atom_site_refinement_flags_adp
_atom_site_refinement_flags_occupancy
_atom_site_disorder_assembly
_atom_site_disorder_group
Fe1 Fe 0.62546(6) 0.68567(2) 0.06255(2) 0.01628(13) Uani 1 1 d . . . . .
O2 O 0.7602(4) 0.7500 0.08156(17) 0.0169(7) Uani 1 2 d S T P . .
H2 H 0.819(6) 0.7500 0.120(3) 0.020 Uiso 1 2 d S U P . .
O1 O 0.4685(3) 0.70457(10) 0.13057(12) 0.0252(6) Uani 1 1 d . . . . .
N1 N 0.7209(3) 0.61152(11) 0.08418(13) 0.0164(6) Uani 1 1 d . . . . .
N2 N 0.5168(3) 0.65887(10) -0.02685(13) 0.0152(6) Uani 1 1 d . . . . .
N3 N 0.4941(5) 0.7500 -0.03268(19) 0.0149(8) Uani 1 2 d S T P . .
C1 C 0.4262(6) 0.7500 0.1501(3) 0.0240(12) Uani 1 2 d S T P . .
H1 H 0.3536 0.7500 0.1837 0.029 Uiso 1 2 calc R U P . .
C2 C 0.4359(4) 0.70284(13) -0.05849(15) 0.0151(7) Uani 1 1 d . . . . .
C3 C 0.3063(4) 0.70166(14) -0.10751(16) 0.0189(7) Uani 1 1 d . . . . .
H3 H 0.2637 0.6682 -0.1244 0.023 Uiso 1 1 calc R U . . .
C4 C 0.2411(6) 0.7500 -0.1310(2) 0.0208(11) Uani 1 2 d S T P . .
H4A H 0.1508 0.7500 -0.1634 0.025 Uiso 1 2 calc R U P . .
C5 C 0.5361(4) 0.61082(13) -0.05618(16) 0.0163(7) Uani 1 1 d . . . . .
C6 C 0.6164(4) 0.56866(13) -0.02053(16) 0.0174(7) Uani 1 1 d . . . . .
H6 H 0.6129 0.5349 -0.0435 0.021 Uiso 1 1 calc R U . . .
C7 C 0.7020(4) 0.56849(13) 0.04447(16) 0.0164(7) Uani 1 1 d . . . . .
C8 C 0.8315(4) 0.60811(13) 0.14442(16) 0.0177(7) Uani 1 1 d . . . . .
C9 C 0.7726(4) 0.60289(13) 0.20811(17) 0.0197(8) Uani 1 1 d . . . . .
C10 C 0.8825(5) 0.60053(14) 0.26536(18) 0.0258(9) Uani 1 1 d . . . . .
H10 H 0.8454 0.5963 0.3087 0.031 Uiso 1 1 calc R U . . .
C11 C 1.0416(5) 0.60420(16) 0.26066(19) 0.0306(9) Uani 1 1 d . . . . .
H11 H 1.1135 0.6028 0.3006 0.037 Uiso 1 1 calc R U . . .
C12 C 1.0990(5) 0.60992(16) 0.19783(19) 0.0303(9) Uani 1 1 d . . . . .
H12 H 1.2100 0.6130 0.1951 0.036 Uiso 1 1 calc R U . . .
C13 C 0.9950(4) 0.61122(14) 0.13876(18) 0.0232(8) Uani 1 1 d . . . . .
C14 C 1.0610(5) 0.61699(15) 0.07009(19) 0.0276(9) Uani 1 1 d . . . . .
H14 H 0.9805 0.6022 0.0346 0.033 Uiso 1 1 calc R U . . .
C15 C 1.2145(5) 0.58596(16) 0.0664(2) 0.0366(10) Uani 1 1 d . . . . .
H15A H 1.2452 0.5875 0.0200 0.055 Uiso 1 1 calc R U . . .
H15B H 1.1992 0.5482 0.0791 0.055 Uiso 1 1 calc R U . . .
H15C H 1.2983 0.6022 0.0976 0.055 Uiso 1 1 calc R U . . .
C16 C 1.0870(5) 0.67645(16) 0.0540(2) 0.0357(10) Uani 1 1 d . . . . .
H16A H 1.1648 0.6920 0.0884 0.054 Uiso 1 1 calc R U . . .
H16B H 0.9864 0.6960 0.0538 0.054 Uiso 1 1 calc R U . . .
H16C H 1.1264 0.6795 0.0093 0.054 Uiso 1 1 calc R U . . .
C17 C 0.5964(4) 0.59756(14) 0.21332(17) 0.0217(8) Uani 1 1 d . . . . .
H17 H 0.5412 0.6185 0.1748 0.026 Uiso 1 1 calc R U . . .
C18 C 0.5451(5) 0.62166(18) 0.27849(19) 0.0346(10) Uani 1 1 d . . . . .
H18A H 0.4290 0.6226 0.2758 0.052 Uiso 1 1 calc R U . . .
H18B H 0.5869 0.6585 0.2844 0.052 Uiso 1 1 calc R U . . .
H18C H 0.5862 0.5993 0.3171 0.052 Uiso 1 1 calc R U . . .
C19 C 0.5411(5) 0.53893(15) 0.2049(2) 0.0361(10) Uani 1 1 d . . . . .
H19A H 0.5559 0.5265 0.1590 0.054 Uiso 1 1 calc R U . . .
H19B H 0.4285 0.5366 0.2121 0.054 Uiso 1 1 calc R U . . .
H19C H 0.6032 0.5161 0.2381 0.054 Uiso 1 1 calc R U . . .
C21 C 0.4829(5) 0.59994(14) -0.13002(16) 0.0214(8) Uani 1 1 d . . . . .
H21A H 0.3703 0.5901 -0.1349 0.032 Uiso 1 1 calc R U . . .
H21B H 0.5453 0.5701 -0.1463 0.032 Uiso 1 1 calc R U . . .
H21C H 0.4986 0.6325 -0.1567 0.032 Uiso 1 1 calc R U . . .
C20 C 0.7825(5) 0.51541(13) 0.06517(18) 0.0237(8) Uani 1 1 d . . . . .
H20A H 0.8804 0.5119 0.0430 0.036 Uiso 1 1 calc R U . . .
H20B H 0.7113 0.4853 0.0514 0.036 Uiso 1 1 calc R U . . .
H20C H 0.8079 0.5147 0.1145 0.036 Uiso 1 1 calc R U . . .
Fe2 Fe 0.29254(6) 0.18622(2) 0.32522(2) 0.01979(14) Uani 1 1 d . . . . .
O4 O 0.4283(6) 0.2500 0.3446(2) 0.0259(9) Uani 0.949(2) 2 d S T P A 1
H4 H 0.490(9) 0.2500 0.392(4) 0.031 Uiso 0.949(2) 2 d S U P A 1
Br1 Br 0.501(2) 0.2500 0.3707(6) 0.0259(9) Uani 0.051(2) 2 d S T P A 2
O3 O 0.1124(3) 0.20420(10) 0.38318(12) 0.0256(6) Uani 1 1 d . . . . .
N5 N 0.2045(3) 0.15837(12) 0.23309(14) 0.0191(6) Uani 1 1 d . . . . .
N6 N 0.1907(5) 0.2500 0.22289(19) 0.0190(9) Uani 1 2 d S T P . .
N4 N 0.3662(3) 0.11048(11) 0.35386(13) 0.0171(6) Uani 1 1 d . . . . .
C22 C 0.0592(7) 0.2500 0.3964(3) 0.0260(12) Uani 1 2 d S T P . .
H22 H -0.0338 0.2500 0.4195 0.031 Uiso 1 2 calc R U P . .
C23 C 0.1833(4) 0.20265(14) 0.18908(16) 0.0188(7) Uani 1 1 d . . . . .
C24 C 0.1706(4) 0.20124(15) 0.11811(17) 0.0214(8) Uani 1 1 d . . . . .
H24 H 0.1663 0.1678 0.0943 0.026 Uiso 1 1 calc R U . . .
C25 C 0.1643(6) 0.2500 0.0838(2) 0.0239(12) Uani 1 2 d S T P . .
H25 H 0.1556 0.2500 0.0357 0.029 Uiso 1 2 calc R U P . .
C26 C 0.1626(4) 0.10671(14) 0.21892(17) 0.0198(8) Uani 1 1 d . . . . .
C27 C 0.2106(4) 0.06454(14) 0.26255(17) 0.0196(8) Uani 1 1 d . . . . .
H27 H 0.1695 0.0299 0.2495 0.023 Uiso 1 1 calc R U . . .
C28 C 0.3121(4) 0.06579(13) 0.32360(17) 0.0174(7) Uani 1 1 d . . . . .
C29 C 0.4855(4) 0.10696(13) 0.41074(16) 0.0182(7) Uani 1 1 d . . . . .
C30 C 0.4410(4) 0.10666(13) 0.47753(17) 0.0208(8) Uani 1 1 d . . . . .
C31 C 0.5620(5) 0.10628(15) 0.53058(18) 0.0266(9) Uani 1 1 d . . . . .
H31 H 0.5348 0.1057 0.5759 0.032 Uiso 1 1 calc R U . . .
C32 C 0.7193(5) 0.10668(15) 0.51933(19) 0.0284(9) Uani 1 1 d . . . . .
H32 H 0.7993 0.1071 0.5565 0.034 Uiso 1 1 calc R U . . .
C33 C 0.7605(5) 0.10645(15) 0.45340(18) 0.0270(9) Uani 1 1 d . . . . .
H33 H 0.8694 0.1067 0.4458 0.032 Uiso 1 1 calc R U . . .
C34 C 0.6458(4) 0.10588(14) 0.39812(17) 0.0216(8) Uani 1 1 d . . . . .
C35 C 0.6949(5) 0.10287(16) 0.32600(18) 0.0273(9) Uani 1 1 d . . . . .
H35 H 0.5999 0.0912 0.2956 0.033 Uiso 1 1 calc R U . . .
C36 C 0.8233(6) 0.0611(2) 0.3202(2) 0.0462(12) Uani 1 1 d . . . . .
H36A H 0.9224 0.0737 0.3450 0.069 Uiso 1 1 calc R U . . .
H36B H 0.8393 0.0559 0.2724 0.069 Uiso 1 1 calc R U . . .
H36C H 0.7915 0.0268 0.3396 0.069 Uiso 1 1 calc R U . . .
C37 C 0.7438(6) 0.15798(19) 0.3021(2) 0.0454(12) Uani 1 1 d . . . . .
H37A H 0.8363 0.1708 0.3313 0.068 Uiso 1 1 calc R U . . .
H37B H 0.6559 0.1835 0.3042 0.068 Uiso 1 1 calc R U . . .
H37C H 0.7707 0.1553 0.2553 0.068 Uiso 1 1 calc R U . . .
C38 C 0.2689(5) 0.10617(15) 0.49243(18) 0.0265(9) Uani 1 1 d . . . . .
H38 H 0.2014 0.1073 0.4481 0.032 Uiso 1 1 calc R U . . .
C39 C 0.2281(5) 0.15563(17) 0.5336(2) 0.0347(10) Uani 1 1 d . . . . .
H39A H 0.2911 0.1550 0.5778 0.052 Uiso 1 1 calc R U . . .
H39B H 0.1150 0.1550 0.5402 0.052 Uiso 1 1 calc R U . . .
H39C H 0.2521 0.1886 0.5092 0.052 Uiso 1 1 calc R U . . .
C40 C 0.2281(5) 0.05423(17) 0.5293(2) 0.0382(10) Uani 1 1 d . . . . .
H40A H 0.2507 0.0228 0.5017 0.057 Uiso 1 1 calc R U . . .
H40B H 0.1153 0.0545 0.5365 0.057 Uiso 1 1 calc R U . . .
H40C H 0.2921 0.0523 0.5732 0.057 Uiso 1 1 calc R U . . .
C41 C 0.3612(5) 0.01124(13) 0.35452(18) 0.0247(8) Uani 1 1 d . . . . .
H41A H 0.4760 0.0067 0.3544 0.037 Uiso 1 1 calc R U . . .
H41B H 0.3062 -0.0177 0.3278 0.037 Uiso 1 1 calc R U . . .
H41C H 0.3329 0.0097 0.4012 0.037 Uiso 1 1 calc R U . . .
C42 C 0.0569(5) 0.09050(16) 0.15558(18) 0.0271(9) Uani 1 1 d . . . . .
H42A H -0.0182 0.1198 0.1428 0.041 Uiso 1 1 calc R U . . .
H42B H -0.0016 0.0576 0.1647 0.041 Uiso 1 1 calc R U . . .
H42C H 0.1226 0.0838 0.1184 0.041 Uiso 1 1 calc R U . . .
C43 C 0.8776(9) 0.2500 0.6685(3) 0.0503(18) Uani 1 2 d S T P . .
H43A H 0.8350 0.2176 0.6898 0.060 Uiso 0.5 1 calc R U P . .
H43B H 0.8350 0.2824 0.6898 0.060 Uiso 0.5 1 calc R U P . .
C44 C 0.8221(9) 0.2500 0.5928(4) 0.055(2) Uani 1 2 d S T P . .
H44A H 0.8650 0.2824 0.5716 0.066 Uiso 0.5 1 calc R U P . .
H44B H 0.8650 0.2176 0.5716 0.066 Uiso 0.5 1 calc R U P . .
C45 C 0.6417(9) 0.2500 0.5792(4) 0.058(2) Uani 1 2 d S T P . .
H45A H 0.5982 0.2824 0.6000 0.069 Uiso 0.5 1 calc R U P . .
H45B H 0.5982 0.2176 0.6000 0.069 Uiso 0.5 1 calc R U P . .
C46 C 0.5901(10) 0.2500 0.5013(4) 0.062(2) Uani 1 2 d S T P . .
H46A H 0.5401 0.2846 0.4879 0.074 Uiso 0.5 1 d R U P . .
H46B H 0.6847 0.2449 0.4773 0.074 Uiso 0.5 1 d R U P . .
H46C H 0.5151 0.2205 0.4897 0.074 Uiso 0.5 1 d R U P . .
C47 C 1.0594(9) 0.2500 0.6816(3) 0.0491(18) Uani 1 2 d S T P . .
H47A H 1.1023 0.2176 0.6605 0.059 Uiso 0.5 1 calc R U P . .
H47B H 1.1023 0.2824 0.6605 0.059 Uiso 0.5 1 calc R U P . .
C48 C 1.1117(10) 0.2500 0.7571(3) 0.0515(18) Uani 1 2 d S T P . .
H48A H 1.0779 0.2162 0.7770 0.062 Uiso 0.5 1 d R U P . .
H48B H 1.2273 0.2500 0.7649 0.062 Uiso 1 2 d R U P . .
H48C H 1.0623 0.2807 0.7783 0.062 Uiso 0.5 1 d R U P . .

loop_
_atom_site_aniso_label
_atom_site_aniso_U_11
_atom_site_aniso_U_22
_atom_site_aniso_U_33
_atom_site_aniso_U_23
_atom_site_aniso_U_13
_atom_site_aniso_U_12
Fe1 0.0213(3) 0.0125(2) 0.0148(2) -0.0018(2) 0.0005(2) -0.0005(2)
O2 0.023(2) 0.0126(16) 0.0142(17) 0.000 -0.0027(15) 0.000
O1 0.0303(15) 0.0165(12) 0.0307(14) 0.0013(11) 0.0127(12) -0.0002(11)
N1 0.0199(16) 0.0145(14) 0.0147(14) 0.0009(11) 0.0009(12) -0.0018(12)
N2 0.0172(15) 0.0126(14) 0.0157(14) 0.0038(11) 0.0014(12) -0.0009(12)
N3 0.016(2) 0.016(2) 0.0133(19) 0.000 0.0031(16) 0.000
C1 0.025(3) 0.025(3) 0.023(3) 0.000 0.008(2) 0.000
C2 0.0182(18) 0.0174(17) 0.0110(15) 0.0020(13) 0.0071(14) -0.0024(14)
C3 0.0193(19) 0.0190(18) 0.0181(17) -0.0035(14) 0.0005(14) -0.0042(15)
C4 0.017(3) 0.024(3) 0.020(3) 0.000 -0.004(2) 0.000
C5 0.0165(18) 0.0182(17) 0.0149(17) 0.0012(14) 0.0055(14) -0.0062(14)
C6 0.0212(19) 0.0138(16) 0.0176(17) -0.0042(14) 0.0043(14) -0.0013(14)
C7 0.0173(18) 0.0143(17) 0.0182(17) 0.0002(14) 0.0053(14) 0.0005(14)
C8 0.024(2) 0.0112(16) 0.0174(18) -0.0010(13) -0.0010(15) -0.0014(15)
C9 0.029(2) 0.0125(17) 0.0177(18) -0.0008(14) 0.0019(15) 0.0002(15)
C10 0.034(2) 0.026(2) 0.0167(18) 0.0010(15) -0.0014(16) 0.0019(17)
C11 0.029(2) 0.037(2) 0.023(2) -0.0040(17) -0.0095(17) 0.0050(18)
C12 0.022(2) 0.036(2) 0.032(2) -0.0063(18) -0.0032(17) 0.0040(18)
C13 0.024(2) 0.0193(18) 0.0260(19) -0.0054(15) 0.0004(16) 0.0015(15)
C14 0.020(2) 0.034(2) 0.029(2) -0.0064(17) 0.0033(17) -0.0032(17)
C15 0.040(3) 0.027(2) 0.045(3) -0.0046(19) 0.018(2) 0.0038(19)
C16 0.033(2) 0.037(2) 0.039(2) 0.0042(19) 0.0114(19) 0.0081(19)
C17 0.026(2) 0.0210(18) 0.0173(17) 0.0032(15) 0.0011(15) -0.0019(15)
C18 0.030(2) 0.048(3) 0.026(2) -0.0057(19) 0.0057(18) -0.0008(19)
C19 0.041(3) 0.025(2) 0.043(2) 0.0052(19) 0.010(2) -0.0053(19)
C21 0.030(2) 0.0162(18) 0.0175(18) -0.0022(14) 0.0019(15) -0.0006(15)
C20 0.028(2) 0.0154(17) 0.0263(19) -0.0019(15) -0.0044(16) 0.0022(15)
Fe2 0.0274(3) 0.0160(3) 0.0151(3) -0.0006(2) -0.0019(2) 0.0004(2)
O4 0.032(3) 0.0226(18) 0.021(2) 0.000 -0.012(2) 0.000
Br1 0.032(3) 0.0226(18) 0.021(2) 0.000 -0.012(2) 0.000
O3 0.0299(15) 0.0225(13) 0.0252(13) -0.0015(11) 0.0066(11) 0.0021(12)
N5 0.0193(16) 0.0244(16) 0.0134(14) -0.0007(12) -0.0001(12) 0.0007(13)
N6 0.014(2) 0.029(2) 0.013(2) 0.000 -0.0007(17) 0.000
N4 0.0211(17) 0.0183(15) 0.0119(14) 0.0004(12) 0.0018(12) -0.0023(12)
C22 0.026(3) 0.032(3) 0.021(3) 0.000 0.008(2) 0.000
C23 0.0128(18) 0.0287(19) 0.0147(17) 0.0004(15) 0.0002(14) 0.0019(15)
C24 0.0176(19) 0.029(2) 0.0174(17) -0.0012(15) 0.0024(15) 0.0043(15)
C25 0.020(3) 0.038(3) 0.015(2) 0.000 0.003(2) 0.000
C26 0.0129(18) 0.029(2) 0.0178(18) -0.0060(15) 0.0031(14) 0.0006(15)
C27 0.0156(18) 0.0227(18) 0.0207(18) -0.0066(15) 0.0032(14) -0.0012(15)
C28 0.0159(18) 0.0179(17) 0.0197(17) 0.0001(14) 0.0083(14) -0.0002(14)
C29 0.026(2) 0.0107(16) 0.0170(17) 0.0007(14) -0.0013(15) -0.0014(15)
C30 0.031(2) 0.0147(17) 0.0167(17) 0.0025(14) 0.0027(15) 0.0037(15)
C31 0.040(3) 0.025(2) 0.0136(18) 0.0008(15) 0.0004(16) 0.0053(18)
C32 0.030(2) 0.029(2) 0.024(2) 0.0016(16) -0.0076(17) 0.0001(17)
C33 0.023(2) 0.032(2) 0.025(2) -0.0007(17) -0.0016(16) -0.0003(17)
C34 0.025(2) 0.0197(18) 0.0197(18) 0.0015(15) 0.0030(15) -0.0029(16)
C35 0.023(2) 0.041(2) 0.0181(18) -0.0014(17) 0.0034(16) -0.0078(18)
C36 0.041(3) 0.069(3) 0.031(2) -0.007(2) 0.013(2) 0.012(2)
C37 0.056(3) 0.052(3) 0.028(2) 0.003(2) 0.006(2) -0.015(2)
C38 0.031(2) 0.033(2) 0.0159(18) 0.0011(16) 0.0038(16) 0.0025(18)
C39 0.034(2) 0.045(2) 0.026(2) -0.0001(19) 0.0079(18) 0.012(2)
C40 0.040(3) 0.043(3) 0.034(2) 0.001(2) 0.015(2) -0.002(2)
C41 0.033(2) 0.0152(18) 0.0257(19) -0.0018(15) 0.0034(17) -0.0005(16)
C42 0.023(2) 0.035(2) 0.0225(19) -0.0042(17) -0.0015(16) -0.0038(17)
C43 0.067(5) 0.040(4) 0.042(4) 0.000 -0.006(4) 0.000
C44 0.070(6) 0.034(4) 0.056(4) 0.000 -0.015(4) 0.000
C45 0.066(5) 0.041(4) 0.063(5) 0.000 -0.006(4) 0.000
C46 0.078(6) 0.053(4) 0.050(4) 0.000 -0.018(4) 0.000
C47 0.074(5) 0.037(4) 0.034(4) 0.000 -0.008(3) 0.000
C48 0.073(5) 0.038(4) 0.042(4) 0.000 -0.004(4) 0.000

loop_
_atom_type_symbol
_atom_type_description
_atom_type_scat_dispersion_real
_atom_type_scat_dispersion_imag
_atom_type_scat_source
C C 0.0033 0.0016 'International Tables Vol C Tables 4.2.6.8 and 6.1.1.4'
H H 0.0000 0.0000 'International Tables Vol C Tables 4.2.6.8 and 6.1.1.4'
Fe Fe 0.3463 0.8444 'International Tables Vol C Tables 4.2.6.8 and 6.1.1.4'
N N 0.0061 0.0033 'International Tables Vol C Tables 4.2.6.8 and 6.1.1.4'
O O 0.0106 0.0060 'International Tables Vol C Tables 4.2.6.8 and 6.1.1.4'
Br Br -0.2901 2.4595 'International Tables Vol C Tables 4.2.6.8 and 6.1.1.4'

loop_
_geom_angle_atom_site_label_1
_geom_angle_atom_site_label_2
_geom_angle_atom_site_label_3
_geom_angle
_geom_angle_site_symmetry_1
_geom_angle_site_symmetry_3
O2 Fe1 N2 129.42(12) . .
O2 Fe1 N1 118.45(12) . .
N2 Fe1 N1 91.52(11) . .
O2 Fe1 O1 95.27(12) . .
N2 Fe1 O1 112.57(11) . .
N1 Fe1 O1 109.82(10) . .
Fe1 O2 Fe1 107.50(17) 4_575 .
Fe1 O2 H2 116.0(15) 4_575 .
Fe1 O2 H2 116.0(16) . .
C1 O1 Fe1 129.5(3) . .
C7 N1 C8 118.4(3) . .
C7 N1 Fe1 125.2(2) . .
C8 N1 Fe1 116.0(2) . .
C5 N2 C2 124.7(3) . .
C5 N2 Fe1 127.3(2) . .
C2 N2 Fe1 107.3(2) . .
C2 N3 C2 119.9(4) . 4_575
O1 C1 O1 127.5(5) 4_575 .
O1 C1 H1 116.2 4_575 .
O1 C1 H1 116.2 . .
N3 C2 C3 121.1(3) . .
N3 C2 N2 110.9(3) . .
C3 C2 N2 127.9(3) . .
C4 C3 C2 118.6(3) . .
C4 C3 H3 120.7 . .
C2 C3 H3 120.7 . .
C3 C4 C3 120.3(5) 4_575 .
C3 C4 H4A 119.8 4_575 .
C3 C4 H4A 119.8 . .
N2 C5 C6 121.0(3) . .
N2 C5 C21 122.7(3) . .
C6 C5 C21 116.1(3) . .
C5 C6 C7 130.0(3) . .
C5 C6 H6 115.0 . .
C7 C6 H6 115.0 . .
N1 C7 C6 124.1(3) . .
N1 C7 C20 120.6(3) . .
C6 C7 C20 115.2(3) . .
C13 C8 C9 121.1(3) . .
C13 C8 N1 119.7(3) . .
C9 C8 N1 119.2(3) . .
C10 C9 C8 117.7(3) . .
C10 C9 C17 121.6(3) . .
C8 C9 C17 120.6(3) . .
C11 C10 C9 121.7(3) . .
C11 C10 H10 119.1 . .
C9 C10 H10 119.1 . .
C10 C11 C12 120.3(4) . .
C10 C11 H11 119.8 . .
C12 C11 H11 119.8 . .
C11 C12 C13 120.5(4) . .
C11 C12 H12 119.8 . .
C13 C12 H12 119.8 . .
C12 C13 C8 118.6(3) . .
C12 C13 C14 119.6(3) . .
C8 C13 C14 121.8(3) . .
C15 C14 C16 109.6(3) . .
C15 C14 C13 112.8(3) . .
C16 C14 C13 110.5(3) . .
C15 C14 H14 108.0 . .
C16 C14 H14 108.0 . .
C13 C14 H14 108.0 . .
C14 C15 H15A 109.5 . .
C14 C15 H15B 109.5 . .
H15A C15 H15B 109.5 . .
C14 C15 H15C 109.5 . .
H15A C15 H15C 109.5 . .
H15B C15 H15C 109.5 . .
C14 C16 H16A 109.5 . .
C14 C16 H16B 109.5 . .
H16A C16 H16B 109.5 . .
C14 C16 H16C 109.5 . .
H16A C16 H16C 109.5 . .
H16B C16 H16C 109.5 . .
C9 C17 C18 113.0(3) . .
C9 C17 C19 111.7(3) . .
C18 C17 C19 110.7(3) . .
C9 C17 H17 107.0 . .
C18 C17 H17 107.0 . .
C19 C17 H17 107.0 . .
C17 C18 H18A 109.5 . .
C17 C18 H18B 109.5 . .
H18A C18 H18B 109.5 . .
C17 C18 H18C 109.5 . .
H18A C18 H18C 109.5 . .
H18B C18 H18C 109.5 . .
C17 C19 H19A 109.5 . .
C17 C19 H19B 109.5 . .
H19A C19 H19B 109.5 . .
C17 C19 H19C 109.5 . .
H19A C19 H19C 109.5 . .
H19B C19 H19C 109.5 . .
C5 C21 H21A 109.5 . .
C5 C21 H21B 109.5 . .
H21A C21 H21B 109.5 . .
C5 C21 H21C 109.5 . .
H21A C21 H21C 109.5 . .
H21B C21 H21C 109.5 . .
C7 C20 H20A 109.5 . .
C7 C20 H20B 109.5 . .
H20A C20 H20B 109.5 . .
C7 C20 H20C 109.5 . .
H20A C20 H20C 109.5 . .
H20B C20 H20C 109.5 . .
O4 Fe2 N5 127.23(14) . .
O4 Fe2 N4 121.67(14) . .
N5 Fe2 N4 90.83(11) . .
O4 Fe2 O3 99.81(13) . .
N5 Fe2 O3 110.59(11) . .
N4 Fe2 O3 105.55(10) . .
N5 Fe2 Br1 137.1(3) . .
N4 Fe2 Br1 107.3(3) . .
O3 Fe2 Br1 101.6(3) . .
Fe2 O4 Fe2 106.5(2) . 4_565
Fe2 O4 H4 114(2) . .
Fe2 O4 H4 114(2) 4_565 .
Fe2 Br1 Fe2 79.3(5) 4_565 .
C22 O3 Fe2 128.0(3) . .
C26 N5 C23 126.6(3) . .
C26 N5 Fe2 125.2(2) . .
C23 N5 Fe2 108.0(2) . .
C23 N6 C23 120.6(4) 4_565 .
C28 N4 C29 119.4(3) . .
C28 N4 Fe2 124.1(2) . .
C29 N4 Fe2 116.5(2) . .
O3 C22 O3 128.7(5) 4_565 .
O3 C22 H22 115.6 4_565 .
O3 C22 H22 115.6 . .
N6 C23 N5 111.9(3) . .
N6 C23 C24 121.1(3) . .
N5 C23 C24 126.8(3) . .
C25 C24 C23 117.9(3) . .
C25 C24 H24 121.1 . .
C23 C24 H24 121.1 . .
C24 C25 C24 121.4(5) . 4_565
C24 C25 H25 119.3 . .
C24 C25 H25 119.3 4_565 .
N5 C26 C27 121.8(3) . .
N5 C26 C42 122.9(3) . .
C27 C26 C42 115.4(3) . .
C26 C27 C28 129.2(3) . .
C26 C27 H27 115.4 . .
C28 C27 H27 115.4 . .
N4 C28 C27 124.2(3) . .
N4 C28 C41 119.4(3) . .
C27 C28 C41 116.4(3) . .
C34 C29 C30 121.3(3) . .
C34 C29 N4 118.5(3) . .
C30 C29 N4 120.2(3) . .
C31 C30 C29 117.6(3) . .
C31 C30 C38 120.2(3) . .
C29 C30 C38 122.3(3) . .
C32 C31 C30 122.0(3) . .
C32 C31 H31 119.0 . .
C30 C31 H31 119.0 . .
C31 C32 C33 119.5(3) . .
C31 C32 H32 120.3 . .
C33 C32 H32 120.3 . .
C32 C33 C34 121.5(4) . .
C32 C33 H33 119.3 . .
C34 C33 H33 119.3 . .
C33 C34 C29 118.1(3) . .
C33 C34 C35 120.2(3) . .
C29 C34 C35 121.6(3) . .
C36 C35 C37 111.7(4) . .
C36 C35 C34 111.6(3) . .
C37 C35 C34 110.9(3) . .
C36 C35 H35 107.5 . .
C37 C35 H35 107.5 . .
C34 C35 H35 107.5 . .
C35 C36 H36A 109.5 . .
C35 C36 H36B 109.5 . .
H36A C36 H36B 109.5 . .
C35 C36 H36C 109.5 . .
H36A C36 H36C 109.5 . .
H36B C36 H36C 109.5 . .
C35 C37 H37A 109.5 . .
C35 C37 H37B 109.5 . .
H37A C37 H37B 109.5 . .
C35 C37 H37C 109.5 . .
H37A C37 H37C 109.5 . .
H37B C37 H37C 109.5 . .
C30 C38 C39 111.7(3) . .
C30 C38 C40 111.5(3) . .
C39 C38 C40 110.0(3) . .
C30 C38 H38 107.8 . .
C39 C38 H38 107.8 . .
C40 C38 H38 107.8 . .
C38 C39 H39A 109.5 . .
C38 C39 H39B 109.5 . .
H39A C39 H39B 109.5 . .
C38 C39 H39C 109.5 . .
H39A C39 H39C 109.5 . .
H39B C39 H39C 109.5 . .
C38 C40 H40A 109.5 . .
C38 C40 H40B 109.5 . .
H40A C40 H40B 109.5 . .
C38 C40 H40C 109.5 . .
H40A C40 H40C 109.5 . .
H40B C40 H40C 109.5 . .
C28 C41 H41A 109.5 . .
C28 C41 H41B 109.5 . .
H41A C41 H41B 109.5 . .
C28 C41 H41C 109.5 . .
H41A C41 H41C 109.5 . .
H41B C41 H41C 109.5 . .
C26 C42 H42A 109.5 . .
C26 C42 H42B 109.5 . .
H42A C42 H42B 109.5 . .
C26 C42 H42C 109.5 . .
H42A C42 H42C 109.5 . .
H42B C42 H42C 109.5 . .
C44 C43 C47 111.8(6) . .
C44 C43 H43A 109.2 . .
C47 C43 H43A 109.2 . .
C44 C43 H43B 109.2 . .
C47 C43 H43B 109.2 . .
H43A C43 H43B 107.9 . .
C45 C44 C43 112.3(7) . .
C45 C44 H44A 109.1 . .
C43 C44 H44A 109.1 . .
C45 C44 H44B 109.1 . .
C43 C44 H44B 109.1 . .
H44A C44 H44B 107.9 . .
C44 C45 C46 110.7(7) . .
C44 C45 H45A 109.5 . .
C46 C45 H45A 109.5 . .
C44 C45 H45B 109.5 . .
C46 C45 H45B 109.5 . .
H45A C45 H45B 108.1 . .
C45 C46 H46A 109.8 . .
C45 C46 H46B 108.5 . .
H46A C46 H46B 109.5 . .
C45 C46 H46C 110.1 . .
H46A C46 H46C 109.5 . .
H46B C46 H46C 109.5 . .
C48 C47 C43 110.9(6) . .
C48 C47 H47A 109.5 . .
C43 C47 H47A 109.5 . .
C48 C47 H47B 109.5 . .
C43 C47 H47B 109.5 . .
H47A C47 H47B 108.1 . .
C47 C48 H48A 109.2 . .
C47 C48 H48B 110.2 . .
H48A C48 H48B 105.4 . .
C47 C48 H48C 109.1 . .
H48A C48 H48C 109.5 . .
H48B C48 H48C 113.4 . .

loop_
_geom_bond_atom_site_label_1
_geom_bond_atom_site_label_2
_geom_bond_distance
_geom_bond_site_symmetry_2
Fe1 O2 1.972(2) .
Fe1 N2 2.026(3) .
Fe1 N1 2.032(3) .
Fe1 O1 2.040(2) .
O2 Fe1 1.972(2) 4_575
O2 H2 0.86(5) .
O1 C1 1.252(3) .
N1 C7 1.324(4) .
N1 C8 1.446(4) .
N2 C5 1.340(4) .
N2 C2 1.400(4) .
N3 C2 1.347(4) .
N3 C2 1.347(4) 4_575
C1 O1 1.252(3) 4_575
C1 H1 0.9500 .
C2 C3 1.393(5) .
C3 C4 1.378(4) .
C3 H3 0.9500 .
C4 C3 1.378(4) 4_575
C4 H4A 0.9500 .
C5 C6 1.398(5) .
C5 C21 1.513(5) .
C6 C7 1.415(5) .
C6 H6 0.9500 .
C7 C20 1.517(5) .
C8 C13 1.403(5) .
C8 C9 1.409(5) .
C9 C10 1.396(5) .
C9 C17 1.512(5) .
C10 C11 1.364(6) .
C10 H10 0.9500 .
C11 C12 1.389(6) .
C11 H11 0.9500 .
C12 C13 1.395(5) .
C12 H12 0.9500 .
C13 C14 1.529(5) .
C14 C15 1.519(5) .
C14 C16 1.525(5) .
C14 H14 1.0000 .
C15 H15A 0.9800 .
C15 H15B 0.9800 .
C15 H15C 0.9800 .
C16 H16A 0.9800 .
C16 H16B 0.9800 .
C16 H16C 0.9800 .
C17 C18 1.525(5) .
C17 C19 1.527(5) .
C17 H17 1.0000 .
C18 H18A 0.9800 .
C18 H18B 0.9800 .
C18 H18C 0.9800 .
C19 H19A 0.9800 .
C19 H19B 0.9800 .
C19 H19C 0.9800 .
C21 H21A 0.9800 .
C21 H21B 0.9800 .
C21 H21C 0.9800 .
C20 H20A 0.9800 .
C20 H20B 0.9800 .
C20 H20C 0.9800 .
Fe2 O4 1.967(3) .
Fe2 N5 2.024(3) .
Fe2 N4 2.037(3) .
Fe2 O3 2.048(3) .
Fe2 Br1 2.470(13) .
O4 Fe2 1.967(3) 4_565
O4 H4 1.03(7) .
Br1 Fe2 2.470(13) 4_565
O3 C22 1.256(3) .
N5 C26 1.348(4) .
N5 C23 1.400(4) .
N6 C23 1.347(4) 4_565
N6 C23 1.347(4) .
N4 C28 1.318(4) .
N4 C29 1.440(4) .
C22 O3 1.256(3) 4_565
C22 H22 0.9500 .
C23 C24 1.401(5) .
C24 C25 1.382(4) .
C24 H24 0.9500 .
C25 C24 1.382(4) 4_565
C25 H25 0.9500 .
C26 C27 1.389(5) .
C26 C42 1.522(5) .
C27 C28 1.414(5) .
C27 H27 0.9500 .
C28 C41 1.522(5) .
C29 C34 1.406(5) .
C29 C30 1.412(5) .
C30 C31 1.395(5) .
C30 C38 1.516(5) .
C31 C32 1.373(5) .
C31 H31 0.9500 .
C32 C33 1.386(5) .
C32 H32 0.9500 .
C33 C34 1.391(5) .
C33 H33 0.9500 .
C34 C35 1.530(5) .
C35 C36 1.512(6) .
C35 C37 1.513(6) .
C35 H35 1.0000 .
C36 H36A 0.9800 .
C36 H36B 0.9800 .
C36 H36C 0.9800 .
C37 H37A 0.9800 .
C37 H37B 0.9800 .
C37 H37C 0.9800 .
C38 C39 1.529(5) .
C38 C40 1.534(5) .
C38 H38 1.0000 .
C39 H39A 0.9800 .
C39 H39B 0.9800 .
C39 H39C 0.9800 .
C40 H40A 0.9800 .
C40 H40B 0.9800 .
C40 H40C 0.9800 .
C41 H41A 0.9800 .
C41 H41B 0.9800 .
C41 H41C 0.9800 .
C42 H42A 0.9800 .
C42 H42B 0.9800 .
C42 H42C 0.9800 .
C43 C44 1.528(9) .
C43 C47 1.536(10) .
C43 H43A 0.9900 .
C43 H43B 0.9900 .
C44 C45 1.526(10) .
C44 H44A 0.9900 .
C44 H44B 0.9900 .
C45 C46 1.562(10) .
C45 H45A 0.9900 .
C45 H45B 0.9900 .
C46 H46A 0.9800 .
C46 H46B 0.9801 .
C46 H46C 0.9800 .
C47 C48 1.519(8) .
C47 H47A 0.9900 .
C47 H47B 0.9900 .
C48 H48A 0.9800 .
C48 H48B 0.9768 .
C48 H48C 0.9800 .

loop_
_geom_torsion_atom_site_label_1
_geom_torsion_atom_site_label_2
_geom_torsion_atom_site_label_3
_geom_torsion_atom_site_label_4
_geom_torsion
_geom_torsion_site_symmetry_1
_geom_torsion_site_symmetry_4
Fe1 O1 C1 O1 2.1(8) . 4_575
C2 N3 C2 C3 -5.9(6) 4_575 .
C2 N3 C2 N2 177.3(3) 4_575 .
C5 N2 C2 N3 -151.2(3) . .
Fe1 N2 C2 N3 19.7(3) . .
C5 N2 C2 C3 32.2(5) . .
Fe1 N2 C2 C3 -156.8(3) . .
N3 C2 C3 C4 2.1(5) . .
N2 C2 C3 C4 178.3(4) . .
C2 C3 C4 C3 1.8(7) . 4_575
C2 N2 C5 C6 -178.9(3) . .
Fe1 N2 C5 C6 12.0(5) . .
C2 N2 C5 C21 5.1(5) . .
Fe1 N2 C5 C21 -164.0(2) . .
N2 C5 C6 C7 -7.4(6) . .
C21 C5 C6 C7 168.8(3) . .
C8 N1 C7 C6 -170.3(3) . .
Fe1 N1 C7 C6 2.5(5) . .
C8 N1 C7 C20 5.7(5) . .
Fe1 N1 C7 C20 178.5(2) . .
C5 C6 C7 N1 -0.3(6) . .
C5 C6 C7 C20 -176.5(4) . .
C7 N1 C8 C13 76.7(4) . .
Fe1 N1 C8 C13 -96.8(3) . .
C7 N1 C8 C9 -104.7(4) . .
Fe1 N1 C8 C9 81.9(3) . .
C13 C8 C9 C10 -0.4(5) . .
N1 C8 C9 C10 -179.0(3) . .
C13 C8 C9 C17 -177.8(3) . .
N1 C8 C9 C17 3.6(5) . .
C8 C9 C10 C11 1.3(5) . .
C17 C9 C10 C11 178.6(3) . .
C9 C10 C11 C12 -0.6(6) . .
C10 C11 C12 C13 -0.9(6) . .
C11 C12 C13 C8 1.7(5) . .
C11 C12 C13 C14 -179.4(3) . .
C9 C8 C13 C12 -1.0(5) . .
N1 C8 C13 C12 177.6(3) . .
C9 C8 C13 C14 -179.9(3) . .
N1 C8 C13 C14 -1.3(5) . .
C12 C13 C14 C15 37.7(5) . .
C8 C13 C14 C15 -143.5(4) . .
C12 C13 C14 C16 -85.3(4) . .
C8 C13 C14 C16 93.5(4) . .
C10 C9 C17 C18 33.5(5) . .
C8 C9 C17 C18 -149.3(3) . .
C10 C9 C17 C19 -92.1(4) . .
C8 C9 C17 C19 85.2(4) . .
Fe2 O3 C22 O3 -7.7(8) . 4_565
C23 N6 C23 N5 175.7(3) 4_565 .
C23 N6 C23 C24 1.2(7) 4_565 .
C26 N5 C23 N6 160.8(3) . .
Fe2 N5 C23 N6 -14.4(3) . .
C26 N5 C23 C24 -25.1(6) . .
Fe2 N5 C23 C24 159.7(3) . .
N6 C23 C24 C25 -0.6(6) . .
N5 C23 C24 C25 -174.3(4) . .
C23 C24 C25 C24 0.1(7) . 4_565
C23 N5 C26 C27 169.9(3) . .
Fe2 N5 C26 C27 -15.7(5) . .
C23 N5 C26 C42 -11.7(5) . .
Fe2 N5 C26 C42 162.7(3) . .
N5 C26 C27 C28 -3.9(6) . .
C42 C26 C27 C28 177.6(3) . .
C29 N4 C28 C27 -171.7(3) . .
Fe2 N4 C28 C27 8.1(5) . .
C29 N4 C28 C41 7.5(5) . .
Fe2 N4 C28 C41 -172.7(2) . .
C26 C27 C28 N4 8.0(6) . .
C26 C27 C28 C41 -171.3(3) . .
C28 N4 C29 C34 87.6(4) . .
Fe2 N4 C29 C34 -92.2(3) . .
C28 N4 C29 C30 -94.7(4) . .
Fe2 N4 C29 C30 85.5(3) . .
C34 C29 C30 C31 1.2(5) . .
N4 C29 C30 C31 -176.5(3) . .
C34 C29 C30 C38 -178.2(3) . .
N4 C29 C30 C38 4.2(5) . .
C29 C30 C31 C32 0.6(5) . .
C38 C30 C31 C32 180.0(3) . .
C30 C31 C32 C33 -1.2(6) . .
C31 C32 C33 C34 0.1(6) . .
C32 C33 C34 C29 1.6(5) . .
C32 C33 C34 C35 -177.0(3) . .
C30 C29 C34 C33 -2.3(5) . .
N4 C29 C34 C33 175.4(3) . .
C30 C29 C34 C35 176.4(3) . .
N4 C29 C34 C35 -5.9(5) . .
C33 C34 C35 C36 44.7(5) . .
C29 C34 C35 C36 -133.9(4) . .
C33 C34 C35 C37 -80.5(4) . .
C29 C34 C35 C37 100.9(4) . .
C31 C30 C38 C39 60.5(4) . .
C29 C30 C38 C39 -120.1(4) . .
C31 C30 C38 C40 -63.0(4) . .
C29 C30 C38 C40 116.4(4) . .
C47 C43 C44 C45 180.000(3) . .
C43 C44 C45 C46 180.000(2) . .
C44 C43 C47 C48 180.000(3) . .
